data_7251326
loop_
_publ_author_name
'Bear, Joseph C.'
'Cockcroft, Jeremy Karl'
'Rosu-Finsen, Alexander'
'Williams, Jeffrey Huw'

_publ_section_title
;
 Exploring non-covalent interactions in binary aromatic complexes
;
_journal_name_full CrystEngComm
_journal_paper_doi 10.1039/D5CE00989H
_journal_year 2025
_chemical_formula_moiety 'C6 Cl2 F4, C8 H10'
_chemical_formula_sum 'C14 H10 Cl2 F4'
_chemical_formula_weight 325.12
_chemical_name_systematic '1,4-dichlorotetrafluorobenzene 1,4-dimethylbenzene'
_space_group_crystal_system triclinic
_space_group_IT_number 2
_space_group_name_Hall '-P 1'
_space_group_name_H-M_alt 'P -1'
_atom_sites_solution_hydrogens difmap
_atom_sites_solution_primary dual
_audit_creation_date 2022-03-21
_audit_creation_method
;
Olex2 1.2
(compiled 2018.05.29 svn.r3508 for OlexSys, GUI svn.r5506)
;
_audit_update_record
;
2025-08-28 deposited with the CCDC.	2025-11-26 downloaded from the CCDC.
;
_cell_angle_alpha 90.380(4)
_cell_angle_beta 100.429(5)
_cell_angle_gamma 94.132(5)
_cell_formula_units_Z 2
_cell_length_a 6.4620(4)
_cell_length_b 7.4574(4)
_cell_length_c 15.1315(7)
_cell_measurement_reflns_used 4544
_cell_measurement_temperature 240
_cell_measurement_theta_max 72.5060
_cell_measurement_theta_min 5.9130
_cell_volume 715.13(7)
_computing_cell_refinement 'CrysAlisPro 1.171.41.93a (Rigaku OD, 2020)'
_computing_data_collection 'CrysAlisPro 1.171.41.93a (Rigaku OD, 2020)'
_computing_data_reduction 'CrysAlisPro 1.171.41.93a (Rigaku OD, 2020)'
_computing_molecular_graphics 'Olex2 (Dolomanov et al., 2009)'
_computing_publication_material 'Olex2 (Dolomanov et al., 2009)'
_computing_structure_refinement 'ShelXL (Sheldrick, 2015)'
_computing_structure_solution 'ShelXT (Sheldrick, 2015)'
_diffrn_ambient_environment N~2~
_diffrn_ambient_temperature 240
_diffrn_detector 'CCD plate'
_diffrn_detector_area_resol_mean 5.2031
_diffrn_detector_type Atlas
_diffrn_measured_fraction_theta_full 0.993
_diffrn_measured_fraction_theta_max 0.969
_diffrn_measurement_details
;
List of Runs (angles in degrees, time in seconds):

  # Type    Start    End  Width  t~exp~   \w     \q     \k     \f   Frames
#--------------------------------------------------------------------------
  1  \w     -4.00  21.00   1.00    2.50    --   34.00  91.00 -44.79   25
  2  \w      7.00  32.00   1.00    2.50    --   42.00  84.00  84.25   25
  3  \w   -117.00 -60.00   1.00    2.50    --  -42.87 -38.00-120.00   57
  4  \w    -57.00 -23.00   1.00    2.50    --  -42.87 -38.00-120.00   34
  5  \w    -68.00  31.00   1.00    2.50    --  -42.87  77.00-180.00   99
  6  \w   -115.00 -24.00   1.00    2.50    --  -42.87 -38.00 120.00   91
  7  \w     15.00  42.00   1.00    2.50    --   42.87  57.00-120.00   27
  8  \w     28.00  93.00   1.00    2.50    --   42.87-125.00  30.00   65
  9  \w     10.00  36.00   1.00    2.50    --   42.87  77.00  32.79   26
 10  \w     17.00  42.00   1.00    2.50    --   50.00  81.00-156.83   25
 11  \w     16.00  41.00   1.00    2.50    --   50.00  82.00  -2.18   25
 12  \w     16.00  42.00   1.00    2.50    --   50.00  82.00 107.97   26
 13  \w     16.00  41.00   1.00    2.50    --   50.00  81.00 -94.85   25
 14  \w     16.00  41.00   1.00    2.50    --   50.00  82.00 -46.38   25
 15  \w     37.00  82.00   1.00    2.50    --   62.00  53.00  53.92   45
 16  \w     35.00  64.00   1.00    2.50    --   66.00  69.00-171.29   29
 17  \w     41.00  79.00   1.00    2.50    --   66.00  51.00 -61.76   38
 18  \w    110.00 137.00   1.00    2.50    --   70.00  69.00 141.78   27
 19  \w     40.00  69.00   1.00    2.50    --   70.00  69.00 141.78   29
 20  \w     43.00  90.00   1.00    2.50    --   74.00  69.00 -26.90   47
 21  \w     47.00  81.00   1.00    2.50    --   74.00  62.00 118.72   34
 22  \w     50.00 103.00   1.00   10.00    --   78.00  67.00  52.69   53
 23  \w     47.00 105.00   1.00   10.00    --   78.00  70.00-147.55   58
 24  \w     55.00  82.00   1.00   10.00    --   82.00  60.00 128.19   27
 25  \w    121.00 157.00   1.00   10.00    --   86.00  66.00  27.75   36
 26  \w     59.00  97.00   1.00   10.00    --   86.00  66.00  27.75   38
 27  \w     61.00  93.00   1.00   10.00    --   90.00  60.00 -52.01   32
 28  \w    127.00 163.00   1.00   10.00    --   90.00  68.00-155.19   36
 29  \w     68.00  94.00   1.00   10.00    --   90.00  68.00-155.19   26
 30  \w     61.00  87.00   1.00   10.00    --   90.00  60.00 -79.19   26
 31  \w     77.00 178.00   1.00   10.00    --  106.06  61.00 120.00  101
 32  \w     80.00 164.00   1.00   10.00    --  106.06  61.00-120.00   84
 33  \w     34.00  72.00   1.00   10.00    --  106.06 -61.00  30.00   38
 34  \w    121.00 174.00   1.00   10.00    --  106.06  45.00   0.00   53
 35  \w     81.00 119.00   1.00   10.00    --  106.06  45.00   0.00   38
 36  \w     91.00 129.00   1.00   10.00    --  106.06 -61.00-150.00   38
 37  \w    146.00 173.00   1.00   10.00    --  106.06  61.00  60.00   27
 38  \w     34.00 106.00   1.00   10.00    --  106.06-125.00 150.00   72
 39  \w     78.00 103.00   1.00   10.00    --  106.06  61.00  60.00   25
 40  \w     24.00 106.00   1.00   10.00    --  106.06 -94.00-150.00   82
 41  \w     69.00 100.00   1.00   10.00    --  106.06 -94.00 150.00   31
 42  \w     41.00 112.00   1.00   10.00    --  106.06-125.00  60.00   71
 43  \w     23.00  68.00   1.00   10.00    --  106.06 -94.00 150.00   45
 44  \w     35.00 107.00   1.00   10.00    --  106.06 -94.00 -90.00   72
 45  \w     84.00 139.00   1.00   10.00    --  106.06  45.00  30.00   55
 46  \w    150.00 177.00   1.00   10.00    --  106.06  45.00  30.00   27
 47  \w    109.00 134.00   1.00   10.00    --  106.06  61.00 150.00   25
 48  \w     78.00 103.00   1.00   10.00    --  106.06  61.00 150.00   25
 49  \w     77.00 162.00   1.00   10.00    --  106.06  61.00-180.00   85
 50  \w     77.00 174.00   1.00   10.00    --  106.06  61.00  76.54   97
 51  \w     77.00 171.00   1.00   10.00    --  106.06  61.00 -60.00   94
;
_diffrn_measurement_device 'four-circle diffractometer'
_diffrn_measurement_device_type 'SuperNova, Dual, Cu at home/near, Atlas'
_diffrn_measurement_method '\w scans'
_diffrn_orient_matrix_type 'CrysAlisPro convention (1999,Acta A55,543-557)'
_diffrn_orient_matrix_UB_11 0.1100121000
_diffrn_orient_matrix_UB_12 0.1361241000
_diffrn_orient_matrix_UB_13 -0.0557953000
_diffrn_orient_matrix_UB_21 0.1118267000
_diffrn_orient_matrix_UB_22 0.0994939000
_diffrn_orient_matrix_UB_23 0.0870630000
_diffrn_orient_matrix_UB_31 0.1856925000
_diffrn_orient_matrix_UB_32 -0.1203613000
_diffrn_orient_matrix_UB_33 0.0052908000
_diffrn_radiation_monochromator mirror
_diffrn_radiation_probe x-ray
_diffrn_radiation_type CuK\a
_diffrn_radiation_wavelength 1.54184
_diffrn_reflns_av_R_equivalents 0.0611
_diffrn_reflns_av_unetI/netI 0.0384
_diffrn_reflns_Laue_measured_fraction_full 0.993
_diffrn_reflns_Laue_measured_fraction_max 0.969
_diffrn_reflns_limit_h_max 7
_diffrn_reflns_limit_h_min -7
_diffrn_reflns_limit_k_max 9
_diffrn_reflns_limit_k_min -9
_diffrn_reflns_limit_l_max 18
_diffrn_reflns_limit_l_min -18
_diffrn_reflns_number 10480
_diffrn_reflns_point_group_measured_fraction_full 0.993
_diffrn_reflns_point_group_measured_fraction_max 0.969
_diffrn_reflns_theta_full 67.684
_diffrn_reflns_theta_max 73.271
_diffrn_reflns_theta_min 5.948
_diffrn_source 'micro-focus sealed X-ray tube'
_diffrn_source_type 'SuperNova (Cu) X-ray Source'
_exptl_absorpt_coefficient_mu 4.401
_exptl_absorpt_correction_T_max 1.000
_exptl_absorpt_correction_T_min 0.387
_exptl_absorpt_correction_type gaussian
_exptl_absorpt_process_details
;
CrysAlisPro 1.171.41.93a (Rigaku Oxford Diffraction, 2020)
Numerical absorption correction based on gaussian integration over
a multifaceted crystal model
Empirical absorption correction using spherical harmonics,
implemented in SCALE3 ABSPACK scaling algorithm.
;
_exptl_crystal_colour 'clear colourless'
_exptl_crystal_colour_lustre clear
_exptl_crystal_colour_primary colourless
_exptl_crystal_density_diffrn 1.510
_exptl_crystal_description plank
_exptl_crystal_F_000 328
_exptl_crystal_recrystallization_method 'Grown from the melt in 0.3mm X-ray capillary'
_exptl_crystal_size_max 0.312
_exptl_crystal_size_mid 0.155
_exptl_crystal_size_min 0.08
_refine_diff_density_max 0.335
_refine_diff_density_min -0.390
_refine_diff_density_rms 0.051
_refine_ls_extinction_method none
_refine_ls_goodness_of_fit_ref 1.049
_refine_ls_hydrogen_treatment refxyz
_refine_ls_matrix_type full
_refine_ls_number_parameters 233
_refine_ls_number_reflns 2776
_refine_ls_number_restraints 90
_refine_ls_restrained_S_all 1.032
_refine_ls_R_factor_all 0.0801
_refine_ls_R_factor_gt 0.0569
_refine_ls_shift/su_max 0.001
_refine_ls_shift/su_mean 0.000
_refine_ls_structure_factor_coef Fsqd
_refine_ls_weighting_details 'w=1/[\s^2^(Fo^2^)+(0.0939P)^2^+0.1444P] where P=(Fo^2^+2Fc^2^)/3'
_refine_ls_weighting_scheme calc
_refine_ls_wR_factor_gt 0.1555
_refine_ls_wR_factor_ref 0.1788
_reflns_Friedel_coverage 0.000
_reflns_number_gt 1903
_reflns_number_total 2776
_reflns_threshold_expression 'I > 2\s(I)'
_cod_data_source_file d5ce00989h2.cif
_cod_data_source_block exp_2971
_cod_database_code 7251326
_shelx_shelxl_version_number 2014/7
_chemical_oxdiff_formula 'C6 F4 Cl2 C8 H10'
_chemical_oxdiff_usercomment 'Repeat experiment no. 3 - same 0.3mm capillary - melt is around 280K'
_shelx_space_group_comment
;
The symmetry employed for this shelxl refinement is uniquely defined
by the following loop, which should always be used as a source of
symmetry information in preference to the above space-group names.
They are only intended as comments.
;
_shelx_estimated_absorpt_t_max 0.720
_shelx_estimated_absorpt_t_min 0.341
_reflns_odcompleteness_completeness 99.69
_reflns_odcompleteness_iscentric 1
_reflns_odcompleteness_theta 66.97
_olex2_refinement_description
;
1. Fixed Uiso
 At 1.5 times of:
  All C(H,H,H,H,H,H) groups
2. Restrained distances
 C13-H13A \\sim C13-H13E \\sim C13-H13B \\sim C13-H13F \\sim C13-H13C \\sim
C13-H13D
 with sigma of 0.01
 C7-H13A \\sim C7-H13E \\sim C7-H13B \\sim C7-H13F \\sim C7-H13C \\sim C7-H13D
 with sigma of 0.01
 H13A-H13F \\sim H13F-H13B \\sim H13B-H13D \\sim H13D-H13C \\sim H13C-H13E
\\sim H13E-H13A
 with sigma of 0.01
 C14-H14A \\sim C14-H14F \\sim C14-H14B \\sim C14-H14D \\sim C14-H14C \\sim
C14-H14E
 with sigma of 0.01
 C10-H14A \\sim C10-H14F \\sim C10-H14B \\sim C10-H14D \\sim C10-H14C \\sim
C10-H14E
 with sigma of 0.01
 H14A-H14F \\sim H14F-H14B \\sim H14B-H14D \\sim H14D-H14C \\sim H14C-H14E
\\sim H14E-H14A
 with sigma of 0.01
3. Others
 Fixed Sof: H13A(0.5) H13B(0.5) H13C(0.5) H13D(0.5) H13E(0.5) H13F(0.5)
 H14A(0.5) H14B(0.5) H14C(0.5) H14D(0.5) H14E(0.5) H14F(0.5)
;
_olex2_date_sample_data_collection 2021-10-27
_olex2_submission_special_instructions 'No special instructions were received'
_oxdiff_exptl_absorpt_empirical_details
;
Empirical correction (ABSPACK) includes:
- Absorption correction using spherical harmonics
- Frame scaling
- Detector area scaling
;
_oxdiff_exptl_absorpt_empirical_full_max 8.201
_oxdiff_exptl_absorpt_empirical_full_min 0.383

loop_
_space_group_symop_operation_xyz
'x, y, z'
'-x, -y, -z'

loop_
_atom_site_label
_atom_site_type_symbol
_atom_site_fract_x
_atom_site_fract_y
_atom_site_fract_z
_atom_site_U_iso_or_equiv
_atom_site_adp_type
_atom_site_occupancy
_atom_site_site_symmetry_order
_atom_site_calc_flag
_atom_site_refinement_flags_posn
_atom_site_refinement_flags_adp
_atom_site_refinement_flags_occupancy
_atom_site_disorder_assembly
_atom_site_disorder_group
Cl1 Cl 0.26259(16) 0.11353(14) 0.02953(6) 0.0930(4) Uani 1 1 d . . . A 1
Cl2 Cl 0.65783(18) 0.16411(14) 0.43471(6) 0.1012(4) Uani 1 1 d . . . A 1
F1 F 0.0601(3) 0.0019(3) 0.17974(14) 0.0818(6) Uani 1 1 d . . . A 1
F2 F 0.2286(3) 0.0234(3) 0.35472(14) 0.0888(6) Uani 1 1 d . . . A 1
F3 F 0.8635(3) 0.2801(3) 0.28446(17) 0.0955(7) Uani 1 1 d . . . A 1
F4 F 0.6917(3) 0.2616(3) 0.10934(16) 0.0967(7) Uani 1 1 d . . . A 1
C1 C 0.3724(4) 0.1299(4) 0.1413(2) 0.0610(7) Uani 1 1 d . . . A 1
C2 C 0.2597(4) 0.0717(4) 0.2051(2) 0.0605(7) Uani 1 1 d . . . A 1
C3 C 0.3449(5) 0.0820(4) 0.2945(2) 0.0634(7) Uani 1 1 d . . . A 1
C4 C 0.5508(5) 0.1513(4) 0.3231(2) 0.0646(7) Uani 1 1 d . . . A 1
C5 C 0.6641(4) 0.2112(4) 0.2595(2) 0.0664(8) Uani 1 1 d . . . A 1
C6 C 0.5772(5) 0.2014(4) 0.1694(2) 0.0653(7) Uani 1 1 d . . . A 1
C7 C 0.3348(5) 0.6141(4) 0.1910(2) 0.0701(8) Uani 1 1 d D . . B 2
C8 C 0.2967(5) 0.5769(4) 0.2754(2) 0.0687(8) Uani 1 1 d . . . B 2
H8 H 0.162(6) 0.532(5) 0.286(3) 0.092(11) Uiso 1 1 d . . . C 2
C9 C 0.4505(5) 0.6035(4) 0.3504(2) 0.0688(8) Uani 1 1 d . . . B 2
H9 H 0.430(5) 0.577(5) 0.410(3) 0.086(11) Uiso 1 1 d . . . D 2
C10 C 0.6541(5) 0.6694(4) 0.3443(2) 0.0684(8) Uani 1 1 d D . . B 2
C11 C 0.6914(5) 0.7078(4) 0.2599(3) 0.0791(10) Uani 1 1 d . . . B 2
H11 H 0.833(7) 0.750(5) 0.257(3) 0.103(12) Uiso 1 1 d . . . E 2
C12 C 0.5372(7) 0.6795(5) 0.1849(3) 0.0823(10) Uani 1 1 d . . . B 2
H12 H 0.557(7) 0.699(6) 0.130(3) 0.105(14) Uiso 1 1 d . . . F 2
C13 C 0.1654(8) 0.5827(6) 0.1089(3) 0.1122(16) Uani 1 1 d D . . B 2
H13A H 0.074(10) 0.481(8) 0.115(3) 0.168 Uiso 0.5 1 d DR . P G 2
H13B H 0.224(6) 0.564(13) 0.057(2) 0.168 Uiso 0.5 1 d DR . P H 2
H13C H 0.083(10) 0.682(7) 0.098(4) 0.168 Uiso 0.5 1 d DR . P I 2
H13D H 0.180(10) 0.670(9) 0.065(3) 0.168 Uiso 0.5 1 d DR . P J 2
H13E H 0.030(5) 0.588(13) 0.123(3) 0.168 Uiso 0.5 1 d DR . P K 2
H13F H 0.171(11) 0.469(7) 0.082(4) 0.168 Uiso 0.5 1 d DR . P L 2
C14 C 0.8241(7) 0.6947(6) 0.4265(4) 0.1117(16) Uani 1 1 d D . . B 2
H14A H 0.777(6) 0.689(13) 0.483(2) 0.168 Uiso 0.5 1 d DR . P M 2
H14B H 0.908(11) 0.807(7) 0.431(4) 0.168 Uiso 0.5 1 d DR . P N 2
H14C H 0.929(10) 0.609(9) 0.433(4) 0.168 Uiso 0.5 1 d DR . P O 2
H14D H 0.965(5) 0.714(13) 0.415(2) 0.168 Uiso 0.5 1 d DR . P P 2
H14E H 0.835(11) 0.597(7) 0.467(4) 0.168 Uiso 0.5 1 d DR . P Q 2
H14F H 0.814(10) 0.794(9) 0.465(4) 0.168 Uiso 0.5 1 d DR . P R 2

loop_
_atom_site_aniso_label
_atom_site_aniso_U_11
_atom_site_aniso_U_22
_atom_site_aniso_U_33
_atom_site_aniso_U_23
_atom_site_aniso_U_13
_atom_site_aniso_U_12
Cl1 0.1032(7) 0.1063(7) 0.0664(5) -0.0091(4) 0.0053(4) 0.0134(5)
Cl2 0.1187(8) 0.0977(7) 0.0747(6) -0.0058(5) -0.0180(5) 0.0151(5)
F1 0.0539(9) 0.0861(12) 0.1012(14) -0.0153(10) 0.0092(9) -0.0084(8)
F2 0.0965(14) 0.0927(14) 0.0828(12) 0.0084(10) 0.0350(11) -0.0033(10)
F3 0.0540(10) 0.0867(13) 0.1386(19) -0.0195(12) 0.0039(11) -0.0073(8)
F4 0.0926(14) 0.0974(15) 0.1099(16) 0.0015(12) 0.0503(12) -0.0075(11)
C1 0.0632(16) 0.0530(15) 0.0658(16) -0.0056(12) 0.0083(13) 0.0082(12)
C2 0.0524(14) 0.0505(14) 0.0778(18) -0.0076(12) 0.0110(13) 0.0013(11)
C3 0.0679(17) 0.0550(15) 0.0698(17) 0.0003(12) 0.0190(14) 0.0057(12)
C4 0.0690(17) 0.0526(15) 0.0687(17) -0.0052(12) 0.0021(14) 0.0079(12)
C5 0.0489(14) 0.0519(15) 0.095(2) -0.0109(14) 0.0044(14) 0.0036(11)
C6 0.0646(17) 0.0556(16) 0.0800(19) 0.0008(14) 0.0254(15) 0.0035(12)
C7 0.0727(19) 0.0548(16) 0.080(2) -0.0014(14) 0.0009(15) 0.0166(13)
C8 0.0526(16) 0.0624(17) 0.090(2) -0.0006(15) 0.0126(15) -0.0003(12)
C9 0.0677(18) 0.0665(18) 0.075(2) 0.0040(15) 0.0182(15) 0.0081(14)
C10 0.0559(16) 0.0559(16) 0.089(2) -0.0006(14) 0.0009(15) 0.0085(12)
C11 0.0551(17) 0.0678(19) 0.120(3) 0.0130(18) 0.0317(19) 0.0038(14)
C12 0.098(3) 0.075(2) 0.082(2) 0.0144(17) 0.031(2) 0.0188(18)
C13 0.128(4) 0.094(3) 0.099(3) -0.014(2) -0.030(3) 0.029(2)
C14 0.086(3) 0.094(3) 0.135(4) -0.016(3) -0.031(3) 0.011(2)

loop_
_atom_type_symbol
_atom_type_description
_atom_type_scat_dispersion_real
_atom_type_scat_dispersion_imag
_atom_type_scat_source
C C 0.0181 0.0091 'International Tables Vol C Tables 4.2.6.8 and 6.1.1.4'
H H 0.0000 0.0000 'International Tables Vol C Tables 4.2.6.8 and 6.1.1.4'
Cl Cl 0.3639 0.7018 'International Tables Vol C Tables 4.2.6.8 and 6.1.1.4'
F F 0.0727 0.0534 'International Tables Vol C Tables 4.2.6.8 and 6.1.1.4'

loop_
_exptl_crystal_face_index_h
_exptl_crystal_face_index_k
_exptl_crystal_face_index_l
_exptl_crystal_face_perp_dist
4 0 -4 0.1354
-1 -4 4 0.0579
2 3 -5 0.0755
1 4 -4 0.0749
-4 2 2 0.1487
3 -1 5 0.1314
1 2 8 0.0804
0 -2 -8 0.0100
-1 -2 -8 0.0082
0 0 10 0.0444
1 0 -10 0.0197
-1 -2 9 0.0543

loop_
_geom_angle_atom_site_label_1
_geom_angle_atom_site_label_2
_geom_angle_atom_site_label_3
_geom_angle
_geom_angle_site_symmetry_1
_geom_angle_site_symmetry_3
_geom_angle_publ_flag
C2 C1 Cl1 120.7(2) . . ?
C2 C1 C6 118.2(3) . . ?
C6 C1 Cl1 121.0(2) . . ?
F1 C2 C1 119.5(3) . . ?
F1 C2 C3 118.8(3) . . ?
C3 C2 C1 121.7(3) . . ?
F2 C3 C2 119.6(3) . . ?
F2 C3 C4 119.9(3) . . ?
C2 C3 C4 120.4(3) . . ?
C3 C4 Cl2 120.5(2) . . ?
C5 C4 Cl2 121.3(2) . . ?
C5 C4 C3 118.2(3) . . ?
F3 C5 C4 120.0(3) . . ?
F3 C5 C6 118.7(3) . . ?
C4 C5 C6 121.2(3) . . ?
F4 C6 C1 120.1(3) . . ?
F4 C6 C5 119.6(3) . . ?
C5 C6 C1 120.2(3) . . ?
C8 C7 C12 116.7(3) . . ?
C8 C7 C13 121.6(3) . . ?
C12 C7 C13 121.6(4) . . ?
C7 C8 H8 122(2) . . ?
C9 C8 C7 122.0(3) . . ?
C9 C8 H8 116(2) . . ?
C8 C9 H9 124(2) . . ?
C8 C9 C10 121.3(3) . . ?
C10 C9 H9 115(2) . . ?
C9 C10 C14 121.2(4) . . ?
C11 C10 C9 116.6(3) . . ?
C11 C10 C14 122.2(3) . . ?
C10 C11 H11 115(3) . . ?
C10 C11 C12 121.9(3) . . ?
C12 C11 H11 123(3) . . ?
C7 C12 H12 114(3) . . ?
C11 C12 C7 121.5(4) . . ?
C11 C12 H12 124(3) . . ?
C7 C13 H13A 111(2) . . ?
C7 C13 H13B 111(2) . . ?
C7 C13 H13C 111(2) . . ?
C7 C13 H13D 111(2) . . ?
C7 C13 H13E 111(2) . . ?
C7 C13 H13F 111(2) . . ?
H13A C13 H13B 108(2) . . ?
H13A C13 H13C 108(2) . . ?
H13A C13 H13D 138(4) . . ?
H13A C13 H13E 55.7(10) . . ?
H13A C13 H13F 55.6(10) . . ?
H13B C13 H13C 108(2) . . ?
H13B C13 H13D 55.5(10) . . ?
H13B C13 H13E 138(4) . . ?
H13B C13 H13F 55.5(10) . . ?
H13C C13 H13D 55.5(10) . . ?
H13C C13 H13E 55.6(10) . . ?
H13C C13 H13F 137(4) . . ?
H13D C13 H13E 108(2) . . ?
H13D C13 H13F 108(2) . . ?
H13E C13 H13F 108(2) . . ?
C10 C14 H14A 116(2) . . ?
C10 C14 H14B 116(2) . . ?
C10 C14 H14C 116(2) . . ?
C10 C14 H14D 116(2) . . ?
C10 C14 H14E 116(2) . . ?
C10 C14 H14F 116(2) . . ?
H14A C14 H14B 103(3) . . ?
H14A C14 H14C 103(3) . . ?
H14A C14 H14D 128(4) . . ?
H14A C14 H14E 53.6(11) . . ?
H14A C14 H14F 53.5(11) . . ?
H14B C14 H14C 102(3) . . ?
H14B C14 H14D 53.5(11) . . ?
H14B C14 H14E 128(4) . . ?
H14B C14 H14F 53.6(11) . . ?
H14C C14 H14D 53.4(11) . . ?
H14C C14 H14E 53.4(11) . . ?
H14C C14 H14F 128(4) . . ?
H14D C14 H14E 102(3) . . ?
H14D C14 H14F 103(3) . . ?
H14E C14 H14F 102(3) . . ?

loop_
_geom_bond_atom_site_label_1
_geom_bond_atom_site_label_2
_geom_bond_distance
_geom_bond_site_symmetry_2
_geom_bond_publ_flag
Cl1 C1 1.711(3) . ?
Cl2 C4 1.705(3) . ?
F1 C2 1.343(3) . ?
F2 C3 1.339(3) . ?
F3 C5 1.339(3) . ?
F4 C6 1.332(3) . ?
C1 C2 1.367(4) . ?
C1 C6 1.381(4) . ?
C2 C3 1.364(4) . ?
C3 C4 1.384(4) . ?
C4 C5 1.369(5) . ?
C5 C6 1.377(5) . ?
C7 C8 1.369(5) . ?
C7 C12 1.382(5) . ?
C7 C13 1.504(5) . ?
C8 H8 0.95(4) . ?
C8 C9 1.369(5) . ?
C9 H9 0.95(4) . ?
C9 C10 1.390(4) . ?
C10 C11 1.370(5) . ?
C10 C14 1.505(5) . ?
C11 H11 0.95(4) . ?
C11 C12 1.372(6) . ?
C12 H12 0.87(4) . ?
C13 H13A 0.94(3) . ?
C13 H13B 0.95(3) . ?
C13 H13C 0.94(3) . ?
C13 H13D 0.94(3) . ?
C13 H13E 0.94(3) . ?
C13 H13F 0.94(3) . ?
C14 H14A 0.96(3) . ?
C14 H14B 0.96(3) . ?
C14 H14C 0.96(3) . ?
C14 H14D 0.96(3) . ?
C14 H14E 0.96(3) . ?
C14 H14F 0.96(3) . ?

loop_
_exptl_oxdiff_crystal_face_indexfrac_h
_exptl_oxdiff_crystal_face_indexfrac_k
_exptl_oxdiff_crystal_face_indexfrac_l
_exptl_oxdiff_crystal_face_x
_exptl_oxdiff_crystal_face_y
_exptl_oxdiff_crystal_face_z
4.1178 -0.3872 -3.5807 0.6001 0.1102 0.7923
-0.7033 -4.3683 3.9746 -0.8938 -0.1672 0.4162
2.2125 3.4911 -4.7294 0.9825 0.1830 -0.0344
0.8388 4.3188 -4.0646 0.9070 0.1696 -0.3856
-3.8529 2.2194 1.9419 -0.2301 -0.0410 -0.9723
3.0175 -0.5537 5.4141 -0.0455 0.7537 0.6556
1.2058 1.7914 7.8539 -0.0617 0.9968 0.0498
-0.4948 -2.4040 -7.9416 0.0614 -0.9859 0.1554
-1.0681 -1.9196 -7.8979 0.0619 -0.9980 -0.0091
-0.0560 -0.3503 9.6688 -0.5933 0.8007 0.0829
0.5911 -0.1340 -9.8071 0.5940 -0.8011 0.0740
-0.9520 -1.8998 9.0153 -0.8663 0.4894 0.0996
